data_8105015
loop_
_publ_author_name
'Feng, Yu-Quan'
'Zhong, Zhi-Guo'
'Yue, Zi-Long'

_publ_section_title
;
 Crystal structure of
 hexakis(\m2-azido-\k2N:N)-diazido-\k1N-tetrakis(phenanthroline-\k2N,N&#x2032;)tetrazinc(II),
 C48H32N32Zn4
;
_journal_issue 1
_journal_name_full 'Zeitschrift f\"ur Kristallographie - New Crystal Structures'
_journal_page_first 57
_journal_page_last 58
_journal_paper_doi 10.1515/ncrs-2019-0473
_journal_volume 235
_journal_year 2019
_chemical_formula_moiety 'C48 H32 N32 Zn4'
_chemical_formula_sum 'C48 H32 N32 Zn4'
_chemical_formula_weight 1318.59
_chemical_name_systematic
;
tetra-(1,10-phenanthroline-N,N') octa-(azido-N) tetra-zinc(II)
;
_space_group_crystal_system triclinic
_space_group_IT_number 2
_space_group_name_Hall '-P 1'
_space_group_name_H-M_alt 'P -1'
_symmetry_Int_Tables_number 2
_cell_angle_alpha 71.710(2)
_cell_angle_beta 76.166(2)
_cell_angle_gamma 71.086(2)
_cell_formula_units_Z 1
_cell_length_a 9.9928(14)
_cell_length_b 10.1374(14)
_cell_length_c 14.2362(19)
_cell_measurement_reflns_used 2613
_cell_measurement_temperature 296(2)
_cell_measurement_theta_max 27.13
_cell_measurement_theta_min 2.20
_cell_volume 1280.1(3)
_computing_cell_refinement 'SAINT v7.60A (Bruker, 2009)'
_computing_data_reduction 'SAINT v7.60A (Bruker, 2009)'
_computing_molecular_graphics 'Olex2 (Dolomanov et al., 2009)'
_computing_publication_material 'Olex2 (Dolomanov et al., 2009)'
_computing_structure_refinement 'olex2.refine (Bourhis et al., 2015)'
_computing_structure_solution 'XL (Sheldrick, 2008)'
_diffrn_ambient_temperature 296.15
_diffrn_measured_fraction_theta_full 0.9865
_diffrn_measured_fraction_theta_max 0.9865
_diffrn_measurement_device_type 'Bruker APEX-II CCD'
_diffrn_measurement_method '\f and \w scans'
_diffrn_radiation_monochromator graphite
_diffrn_radiation_type 'Mo K\a'
_diffrn_radiation_wavelength 0.71073
_diffrn_reflns_av_R_equivalents 0.0214
_diffrn_reflns_av_unetI/netI 0.0453
_diffrn_reflns_limit_h_max 12
_diffrn_reflns_limit_h_min -12
_diffrn_reflns_limit_k_max 13
_diffrn_reflns_limit_k_min -13
_diffrn_reflns_limit_l_max 8
_diffrn_reflns_limit_l_min -18
_diffrn_reflns_number 8227
_diffrn_reflns_theta_full 25.9987
_diffrn_reflns_theta_max 26.00
_diffrn_reflns_theta_min 2.18
_diffrn_standards_number 0
_exptl_absorpt_coefficient_mu 1.925
_exptl_absorpt_correction_T_max 0.6995
_exptl_absorpt_correction_T_min 0.6052
_exptl_absorpt_correction_type multi-scan
_exptl_crystal_density_diffrn 1.7103
_exptl_crystal_density_meas .
_exptl_crystal_density_method 'not measured'
_exptl_crystal_description block
_exptl_crystal_F_000 665.3801
_exptl_crystal_size_max 0.29
_exptl_crystal_size_mid 0.25
_exptl_crystal_size_min 0.20
_refine_diff_density_max 0.3660
_refine_diff_density_min -0.3388
_refine_diff_density_rms 0.0874
_refine_ls_d_res_high 0.8107
_refine_ls_d_res_low 9.3420
_refine_ls_goodness_of_fit_ref 1.0249
_refine_ls_hydrogen_treatment constr
_refine_ls_matrix_type full
_refine_ls_number_constraints 32
_refine_ls_number_parameters 379
_refine_ls_number_reflns 4969
_refine_ls_number_restraints 12
_refine_ls_restrained_S_all 1.0236
_refine_ls_R_factor_all 0.0466
_refine_ls_R_factor_gt 0.0314
_refine_ls_shift/su_max 0.0003
_refine_ls_shift/su_mean 0.0000
_refine_ls_structure_factor_coef Fsqd
_refine_ls_weighting_details 'w=1/[\s^2^(Fo^2^)+(0.0356P)^2^+0.3082P] where P=(Fo^2^+2Fc^2^)/3'
_refine_ls_weighting_scheme calc
_refine_ls_wR_factor_gt 0.0730
_refine_ls_wR_factor_ref 0.0795
_reflns_Friedel_coverage 0.0
_reflns_limit_h_max 12
_reflns_limit_h_min -11
_reflns_limit_k_max 12
_reflns_limit_k_min -11
_reflns_limit_l_max 17
_reflns_limit_l_min 0
_reflns_number_gt 3848
_reflns_number_total 4969
_reflns_threshold_expression I>=2u(I)
_cod_data_source_file ncrs-2019-0473_suppl.cif
_cod_data_source_block A
_cod_database_code 8105015
_olex2_refinement_description
;
1. Fixed Uiso
 At 1.2 times of:
  All C(H) groups
2. Uiso/Uaniso restraints and constraints
Uanis(N14) \\sim Ueq, Uanis(N11) \\sim Ueq: with sigma of 0.01 and sigma for
terminal atoms of 0.02
3.a Aromatic/amide H refined with riding coordinates:
 C1(H1), C2(H2), C3(H3), C8(H8), C9(H9), C10(H10), C11(H11), C12(H12),
 C13(H13), C14(H14), C15(H15), C20(H20), C21(H21), C22(H22), C23(H23), C24(H24)
;
_olex2_submission_special_instructions 'No special instructions were received'

loop_
_space_group_symop_id
_space_group_symop_operation_xyz
1 x,y,z
2 -x,-y,-z

loop_
_atom_site_label
_atom_site_type_symbol
_atom_site_fract_x
_atom_site_fract_y
_atom_site_fract_z
_atom_site_U_iso_or_equiv
_atom_site_adp_type
_atom_site_occupancy
_atom_site_refinement_flags_posn
_atom_site_refinement_flags_adp
Zn1 Zn 0.96883(3) 0.48546(3) 0.39409(2) 0.03393(10) Uani 1.000000 . .
Zn2 Zn 0.88633(3) 0.73656(3) 0.19268(2) 0.03761(11) Uani 1.000000 . .
N1 N 1.1150(2) 0.5437(2) 0.45028(17) 0.0394(5) Uani 1.000000 . .
N2 N 1.2159(3) 0.5871(2) 0.40522(19) 0.0414(6) Uani 1.000000 . .
N3 N 1.3122(3) 0.6298(3) 0.3629(3) 0.0736(9) Uani 1.000000 . .
N4 N 0.8220(2) 0.6963(2) 0.34560(17) 0.0373(5) Uani 1.000000 . .
N5 N 0.7053(3) 0.7486(2) 0.38436(18) 0.0402(6) Uani 1.000000 . .
N6 N 0.5956(3) 0.7995(3) 0.4215(2) 0.0673(8) Uani 1.000000 . .
N7 N 1.1003(2) 0.2713(2) 0.39573(16) 0.0330(5) Uani 1.000000 . .
N8 N 0.8249(2) 0.3800(2) 0.37051(17) 0.0347(5) Uani 1.000000 . .
N9 N 1.0572(2) 0.5552(2) 0.23774(18) 0.0398(6) Uani 1.000000 . .
N10 N 1.1254(3) 0.4710(3) 0.18963(19) 0.0458(6) Uani 1.000000 . .
N11 N 1.1915(4) 0.3893(3) 0.1455(2) 0.0845(11) Uani 1.000000 . U
N12 N 0.8074(3) 0.6455(3) 0.1233(2) 0.0552(7) Uani 1.000000 . .
N13 N 0.6897(3) 0.6693(3) 0.1126(2) 0.0553(7) Uani 1.000000 . .
N14 N 0.5763(4) 0.6887(5) 0.0986(3) 0.1084(14) Uani 1.000000 . U
N15 N 0.7298(2) 0.9507(2) 0.16269(17) 0.0398(6) Uani 1.000000 . .
N16 N 1.0149(2) 0.8784(2) 0.14230(16) 0.0355(5) Uani 1.000000 . .
C1 C 1.2365(3) 0.2204(3) 0.4061(2) 0.0421(7) Uani 1.000000 . .
H1 H 1.2821(3) 0.2812(3) 0.4151(2) 0.0505(8) Uiso 1.000000 R .
C2 C 1.3152(3) 0.0802(3) 0.4041(2) 0.0489(8) Uani 1.000000 . .
H2 H 1.4111(3) 0.0483(3) 0.4121(2) 0.0587(9) Uiso 1.000000 R .
C3 C 1.2506(3) -0.0093(3) 0.3904(2) 0.0464(7) Uani 1.000000 . .
H3 H 1.3021(3) -0.1033(3) 0.3886(2) 0.0557(9) Uiso 1.000000 R .
C4 C 1.1062(3) 0.0401(3) 0.37888(19) 0.0368(6) Uani 1.000000 . .
C5 C 1.0357(3) 0.1840(3) 0.38149(18) 0.0310(6) Uani 1.000000 . .
C6 C 0.8880(3) 0.2409(3) 0.36952(19) 0.0316(6) Uani 1.000000 . .
C7 C 0.8151(3) 0.1526(3) 0.3572(2) 0.0391(6) Uani 1.000000 . .
C8 C 0.8895(3) 0.0064(3) 0.3575(2) 0.0452(7) Uani 1.000000 . .
H8 H 0.8406(3) -0.0535(3) 0.3511(2) 0.0543(9) Uiso 1.000000 R .
C9 C 1.0275(3) -0.0461(3) 0.3669(2) 0.0450(7) Uani 1.000000 . .
H9 H 1.0735(3) -0.1414(3) 0.3654(2) 0.0539(9) Uiso 1.000000 R .
C10 C 0.6716(3) 0.2133(3) 0.3461(2) 0.0512(8) Uani 1.000000 . .
H10 H 0.6186(3) 0.1577(3) 0.3388(2) 0.0615(9) Uiso 1.000000 R .
C11 C 0.6094(3) 0.3530(4) 0.3460(3) 0.0557(8) Uani 1.000000 . .
H11 H 0.5140(3) 0.3948(4) 0.3373(3) 0.0668(10) Uiso 1.000000 R .
C12 C 0.6888(3) 0.4329(3) 0.3588(2) 0.0470(7) Uani 1.000000 . .
H12 H 0.6445(3) 0.5288(3) 0.3593(2) 0.0564(9) Uiso 1.000000 R .
C13 C 0.5884(3) 0.9844(3) 0.1731(2) 0.0498(8) Uani 1.000000 . .
H13 H 0.5437(3) 0.9103(3) 0.1969(2) 0.0597(9) Uiso 1.000000 R .
C14 C 0.5045(3) 1.1257(4) 0.1500(3) 0.0586(9) Uani 1.000000 . .
H14 H 0.4055(3) 1.1450(4) 0.1576(3) 0.0703(11) Uiso 1.000000 R .
C15 C 0.5667(4) 1.2352(4) 0.1163(2) 0.0561(9) Uani 1.000000 . .
H15 H 0.5111(4) 1.3303(4) 0.1003(2) 0.0674(10) Uiso 1.000000 R .
C16 C 0.7156(3) 1.2047(3) 0.1058(2) 0.0459(7) Uani 1.000000 . .
C17 C 0.7924(3) 1.0595(3) 0.1297(2) 0.0375(6) Uani 1.000000 . .
C18 C 0.9458(3) 1.0205(3) 0.12060(19) 0.0359(6) Uani 1.000000 . .
C19 C 1.0153(3) 1.1295(3) 0.0917(2) 0.0429(7) Uani 1.000000 . .
C20 C 0.9337(4) 1.2765(3) 0.0690(2) 0.0540(8) Uani 1.000000 . .
H20 H 0.9801(4) 1.3491(3) 0.0497(2) 0.0648(10) Uiso 1.000000 R .
C21 C 0.7913(4) 1.3119(3) 0.0750(2) 0.0579(9) Uani 1.000000 . .
H21 H 0.7407(4) 1.4088(3) 0.0588(2) 0.0695(11) Uiso 1.000000 R .
C22 C 1.1637(3) 1.0852(3) 0.0869(2) 0.0512(8) Uani 1.000000 . .
H22 H 1.2150(3) 1.1536(3) 0.0687(2) 0.0614(9) Uiso 1.000000 R .
C23 C 1.2336(3) 0.9424(4) 0.1088(2) 0.0511(8) Uani 1.000000 . .
H23 H 1.3326(3) 0.9124(4) 0.1049(2) 0.0614(9) Uiso 1.000000 R .
C24 C 1.1549(3) 0.8419(3) 0.1369(2) 0.0420(7) Uani 1.000000 . .
H24 H 1.2034(3) 0.7443(3) 0.1527(2) 0.0504(8) Uiso 1.000000 R .

loop_
_atom_site_aniso_label
_atom_site_aniso_U_11
_atom_site_aniso_U_22
_atom_site_aniso_U_33
_atom_site_aniso_U_12
_atom_site_aniso_U_13
_atom_site_aniso_U_23
Zn1 0.03698(18) 0.02361(16) 0.0414(2) -0.00421(13) -0.01099(14) -0.00910(13)
Zn2 0.0417(2) 0.02770(17) 0.0413(2) -0.00499(14) -0.01115(15) -0.00694(14)
N1 0.0430(14) 0.0408(13) 0.0392(14) -0.0152(11) -0.0085(11) -0.0114(11)
N2 0.0378(14) 0.0272(12) 0.0550(16) 0.0011(11) -0.0097(12) -0.0130(11)
N3 0.0458(17) 0.068(2) 0.099(3) -0.0202(15) 0.0106(17) -0.0221(18)
N4 0.0404(13) 0.0249(11) 0.0384(14) 0.0000(10) -0.0075(11) -0.0050(10)
N5 0.0405(15) 0.0326(13) 0.0454(15) -0.0027(11) -0.0119(12) -0.0109(11)
N6 0.0424(16) 0.074(2) 0.073(2) 0.0075(15) -0.0054(15) -0.0289(17)
N7 0.0368(12) 0.0252(11) 0.0364(13) -0.0076(9) -0.0085(10) -0.0056(9)
N8 0.0349(12) 0.0277(11) 0.0418(14) -0.0054(9) -0.0086(10) -0.0102(10)
N9 0.0413(13) 0.0264(12) 0.0438(14) 0.0023(10) -0.0086(11) -0.0084(11)
N10 0.0495(15) 0.0339(13) 0.0436(15) 0.0014(12) -0.0091(12) -0.0074(12)
N11 0.103(3) 0.060(2) 0.067(2) 0.0162(18) -0.0058(18) -0.0284(17)
N12 0.0566(17) 0.0509(16) 0.0689(19) -0.0104(13) -0.0206(14) -0.0263(14)
N13 0.067(2) 0.0491(16) 0.0557(18) -0.0075(14) -0.0203(15) -0.0213(13)
N14 0.070(2) 0.133(4) 0.144(4) -0.002(2) -0.044(2) -0.071(3)
N15 0.0428(14) 0.0329(12) 0.0413(14) -0.0042(10) -0.0153(11) -0.0058(10)
N16 0.0420(13) 0.0291(12) 0.0335(13) -0.0053(10) -0.0101(10) -0.0066(10)
C1 0.0408(16) 0.0347(15) 0.0491(18) -0.0083(12) -0.0089(13) -0.0087(13)
C2 0.0375(16) 0.0405(17) 0.058(2) 0.0014(13) -0.0071(14) -0.0108(15)
C3 0.0536(18) 0.0285(15) 0.0451(18) 0.0030(13) -0.0035(14) -0.0107(13)
C4 0.0496(17) 0.0268(13) 0.0295(15) -0.0065(12) -0.0034(12) -0.0074(11)
C5 0.0399(15) 0.0247(13) 0.0256(14) -0.0060(11) -0.0041(11) -0.0061(11)
C6 0.0401(15) 0.0289(13) 0.0264(14) -0.0118(11) -0.0037(11) -0.0064(11)
C7 0.0505(17) 0.0381(15) 0.0331(16) -0.0185(13) -0.0046(13) -0.0096(12)
C8 0.072(2) 0.0346(15) 0.0398(17) -0.0287(15) -0.0073(15) -0.0100(13)
C9 0.072(2) 0.0249(14) 0.0397(17) -0.0108(14) -0.0082(15) -0.0131(12)
C10 0.0533(19) 0.056(2) 0.058(2) -0.0297(16) -0.0085(15) -0.0179(16)
C11 0.0376(17) 0.058(2) 0.076(2) -0.0116(15) -0.0129(16) -0.0212(18)
C12 0.0406(16) 0.0391(16) 0.063(2) -0.0054(13) -0.0121(14) -0.0171(15)
C13 0.0446(17) 0.0480(18) 0.058(2) -0.0060(14) -0.0188(15) -0.0142(15)
C14 0.0465(19) 0.059(2) 0.065(2) 0.0053(16) -0.0213(16) -0.0191(18)
C15 0.059(2) 0.0441(19) 0.057(2) 0.0087(16) -0.0214(16) -0.0156(16)
C16 0.0576(19) 0.0342(16) 0.0410(18) 0.0002(14) -0.0151(14) -0.0105(13)
C17 0.0475(16) 0.0326(14) 0.0297(15) -0.0035(12) -0.0119(12) -0.0075(12)
C18 0.0489(16) 0.0288(14) 0.0293(15) -0.0077(12) -0.0103(12) -0.0060(11)
C19 0.0600(19) 0.0365(16) 0.0349(16) -0.0164(14) -0.0100(14) -0.0075(13)
C20 0.078(2) 0.0297(16) 0.054(2) -0.0187(16) -0.0074(17) -0.0085(14)
C21 0.083(3) 0.0275(16) 0.054(2) -0.0020(16) -0.0163(18) -0.0079(14)
C22 0.061(2) 0.0515(19) 0.0484(19) -0.0284(16) -0.0119(15) -0.0066(15)
C23 0.0452(18) 0.060(2) 0.050(2) -0.0166(16) -0.0087(14) -0.0127(16)
C24 0.0439(17) 0.0377(16) 0.0419(17) -0.0068(13) -0.0108(13) -0.0081(13)

loop_
_atom_type_symbol
_atom_type_scat_dispersion_real
_atom_type_scat_dispersion_imag
_atom_type_scat_Cromer_Mann_a1
_atom_type_scat_Cromer_Mann_a2
_atom_type_scat_Cromer_Mann_a3
_atom_type_scat_Cromer_Mann_a4
_atom_type_scat_Cromer_Mann_b1
_atom_type_scat_Cromer_Mann_b2
_atom_type_scat_Cromer_Mann_b3
_atom_type_scat_Cromer_Mann_b4
_atom_type_scat_Cromer_Mann_c
_atom_type_scat_source
_atom_type_scat_dispersion_source
H 0.00000 0.00000 0.49300 0.32291 0.14019 0.04081 10.51090 26.12570 3.14236 57.79970 0.0030380000826 'International Tables Volume C Table 6.1.1.4 (pp. 500-502)' 'Henke, Gullikson and Davis, At. Data and Nucl. Data Tables, 1993, 54, 2'
C 0.00347 0.00161 2.31000 1.02000 1.58860 0.86500 20.84390 10.20750 0.56870 51.65120 0.215599998832 'International Tables Volume C Table 6.1.1.4 (pp. 500-502)' 'Henke, Gullikson and Davis, At. Data and Nucl. Data Tables, 1993, 54, 2'
Zn 0.31207 1.46666 14.07430 7.03180 5.16520 2.41000 3.26550 0.23330 10.31630 58.70970 1.30410003662 'International Tables Volume C Table 6.1.1.4 (pp. 500-502)' 'Henke, Gullikson and Davis, At. Data and Nucl. Data Tables, 1993, 54, 2'
N 0.00653 0.00323 12.21260 3.13220 2.01250 1.16630 0.00570 9.89330 28.99750 0.58260 -11.5290002823 'International Tables Volume C Table 6.1.1.4 (pp. 500-502)' 'Henke, Gullikson and Davis, At. Data and Nucl. Data Tables, 1993, 54, 2'

loop_
_geom_angle_atom_site_label_1
_geom_angle_atom_site_label_2
_geom_angle_atom_site_label_3
_geom_angle
_geom_angle_site_symmetry_1
_geom_angle_site_symmetry_3
N4 Zn1 N1 100.16(9) . .
N4 Zn1 N1 95.69(9) . 2_766
N7 Zn1 N1 99.64(8) . 2_766
N7 Zn1 N1 95.06(8) . .
N7 Zn1 N4 160.47(9) . .
N8 Zn1 N1 165.39(9) . .
N8 Zn1 N1 92.49(8) . 2_766
N8 Zn1 N4 90.84(8) . .
N8 Zn1 N7 76.53(8) . .
N9 Zn1 N1 95.12(9) . .
N9 Zn1 N1 168.68(9) . 2_766
N9 Zn1 N4 77.55(8) . .
N9 Zn1 N7 89.02(8) . .
N9 Zn1 N8 96.64(9) . .
N9 Zn2 N4 81.31(9) . .
N12 Zn2 N4 115.26(11) . .
N12 Zn2 N9 96.43(10) . .
N15 Zn2 N4 93.34(8) . .
N15 Zn2 N9 166.47(9) . .
N15 Zn2 N12 97.09(10) . .
N16 Zn2 N4 111.71(9) . .
N16 Zn2 N9 93.55(9) . .
N16 Zn2 N12 132.91(11) . .
N16 Zn2 N15 76.80(8) . .
N2 N1 Zn1 128.5(2) . .
N2 N1 Zn1 128.43(19) . 2_766
N3 N2 N1 179.1(3) . .
Zn2 N4 Zn1 100.16(9) . .
N5 N4 Zn1 129.78(19) . .
N5 N4 Zn2 124.06(19) . .
N6 N5 N4 178.9(3) . .
C1 N7 Zn1 126.69(18) . .
C5 N7 Zn1 115.07(16) . .
C5 N7 C1 118.2(2) . .
C6 N8 Zn1 113.03(16) . .
C12 N8 Zn1 129.18(18) . .
C12 N8 C6 117.8(2) . .
Zn2 N9 Zn1 98.81(9) . .
N10 N9 Zn1 121.89(19) . .
N10 N9 Zn2 125.4(2) . .
N11 N10 N9 178.7(3) . .
N13 N12 Zn2 128.6(2) . .
N14 N13 N12 176.6(4) . .
C13 N15 Zn2 129.6(2) . .
C17 N15 Zn2 112.63(18) . .
C17 N15 C13 117.8(2) . .
C18 N16 Zn2 116.23(18) . .
C24 N16 Zn2 125.79(18) . .
C24 N16 C18 117.8(2) . .
H1 C1 N7 118.48(15) . .
C2 C1 N7 123.0(3) . .
C2 C1 H1 118.48(18) . .
H2 C2 C1 120.39(18) . .
C3 C2 C1 119.2(3) . .
C3 C2 H2 120.39(17) . .
H3 C3 C2 120.14(17) . .
C4 C3 C2 119.7(3) . .
C4 C3 H3 120.14(16) . .
C5 C4 C3 116.9(3) . .
C9 C4 C3 124.2(3) . .
C9 C4 C5 118.9(3) . .
C4 C5 N7 122.9(2) . .
C6 C5 N7 117.7(2) . .
C6 C5 C4 119.4(2) . .
C5 C6 N8 117.7(2) . .
C7 C6 N8 122.6(2) . .
C7 C6 C5 119.7(2) . .
C8 C7 C6 119.1(3) . .
C10 C7 C6 117.3(3) . .
C10 C7 C8 123.6(3) . .
H8 C8 C7 119.32(17) . .
C9 C8 C7 121.4(3) . .
C9 C8 H8 119.32(16) . .
C8 C9 C4 121.5(3) . .
H9 C9 C4 119.26(16) . .
H9 C9 C8 119.26(16) . .
H10 C10 C7 120.05(17) . .
C11 C10 C7 119.9(3) . .
C11 C10 H10 120.05(18) . .
H11 C11 C10 120.39(18) . .
C12 C11 C10 119.2(3) . .
C12 C11 H11 120.39(18) . .
C11 C12 N8 123.2(3) . .
H12 C12 N8 118.41(16) . .
H12 C12 C11 118.41(18) . .
H13 C13 N15 118.71(17) . .
C14 C13 N15 122.6(3) . .
C14 C13 H13 118.7(2) . .
H14 C14 C13 120.1(2) . .
C15 C14 C13 119.9(3) . .
C15 C14 H14 120.07(19) . .
H15 C15 C14 120.27(19) . .
C16 C15 C14 119.5(3) . .
C16 C15 H15 120.27(18) . .
C17 C16 C15 117.1(3) . .
C21 C16 C15 124.0(3) . .
C21 C16 C17 118.9(3) . .
C16 C17 N15 123.2(3) . .
C18 C17 N15 116.8(2) . .
C18 C17 C16 120.0(3) . .
C17 C18 N16 117.5(2) . .
C19 C18 N16 123.5(3) . .
C19 C18 C17 119.1(2) . .
C20 C19 C18 119.5(3) . .
C22 C19 C18 116.5(3) . .
C22 C19 C20 124.0(3) . .
H20 C20 C19 119.48(19) . .
C21 C20 C19 121.0(3) . .
C21 C20 H20 119.48(18) . .
C20 C21 C16 121.4(3) . .
H21 C21 C16 119.28(18) . .
H21 C21 C20 119.28(18) . .
H22 C22 C19 119.90(17) . .
C23 C22 C19 120.2(3) . .
C23 C22 H22 119.90(19) . .
H23 C23 C22 120.48(19) . .
C24 C23 C22 119.0(3) . .
C24 C23 H23 120.48(18) . .
C23 C24 N16 123.0(3) . .
H24 C24 N16 118.51(15) . .
H24 C24 C23 118.51(18) . .

loop_
_geom_bond_atom_site_label_1
_geom_bond_atom_site_label_2
_geom_bond_distance
_geom_bond_site_symmetry_2
Zn1 N1 2.129(2) .
Zn1 N1 2.135(2) 2_766
Zn1 N4 2.173(2) .
Zn1 N7 2.139(2) .
Zn1 N8 2.186(2) .
Zn1 N9 2.170(2) .
Zn2 N4 2.065(2) .
Zn2 N9 2.111(2) .
Zn2 N12 1.966(3) .
Zn2 N15 2.209(2) .
Zn2 N16 2.083(2) .
N1 N2 1.193(3) .
N2 N3 1.143(3) .
N4 N5 1.192(3) .
N5 N6 1.129(3) .
N7 C1 1.316(3) .
N7 C5 1.337(3) .
N8 C6 1.348(3) .
N8 C12 1.321(3) .
N9 N10 1.196(3) .
N10 N11 1.136(3) .
N12 N13 1.160(4) .
N13 N14 1.141(4) .
N15 C13 1.325(3) .
N15 C17 1.345(3) .
N16 C18 1.351(3) .
N16 C24 1.316(3) .
C1 H1 0.9300 .
C1 C2 1.389(4) .
C2 H2 0.9300 .
C2 C3 1.353(4) .
C3 H3 0.9300 .
C3 C4 1.398(4) .
C4 C5 1.407(3) .
C4 C9 1.419(4) .
C5 C6 1.431(3) .
C6 C7 1.395(4) .
C7 C8 1.425(4) .
C7 C10 1.391(4) .
C8 H8 0.9300 .
C8 C9 1.331(4) .
C9 H9 0.9300 .
C10 H10 0.9300 .
C10 C11 1.349(4) .
C11 H11 0.9300 .
C11 C12 1.379(4) .
C12 H12 0.9300 .
C13 H13 0.9300 .
C13 C14 1.386(4) .
C14 H14 0.9300 .
C14 C15 1.349(5) .
C15 H15 0.9300 .
C15 C16 1.398(4) .
C16 C17 1.396(4) .
C16 C21 1.422(5) .
C17 C18 1.438(4) .
C18 C19 1.396(4) .
C19 C20 1.424(4) .
C19 C22 1.394(4) .
C20 H20 0.9300 .
C20 C21 1.339(5) .
C21 H21 0.9300 .
C22 H22 0.9300 .
C22 C23 1.358(4) .
C23 H23 0.9300 .
C23 C24 1.389(4) .
C24 H24 0.9300 .

loop_
_restr_U_iso_atom_site_label
_restr_U_iso_weight_param
N11 0.0200
N14 0.0200
